data_4508960
loop_
_publ_author_name
'Stanton, Mary K.'
'Tufekcic, Sunita'
'Morgan, Carrie'
'Bak, Annette'

_publ_section_title
;
 Drug Substance and Former Structure Property Relationships in 15 Diverse
 Pharmaceutical Co-Crystals
;
_journal_issue 3
_journal_name_full 'Crystal Growth &amp; Design'
_journal_page_first 1344
_journal_paper_doi 10.1021/cg8005019
_journal_volume 9
_journal_year 2009
_chemical_formula_moiety '(C20 H12 F3 N4 O2 S), 0.5(C3 H4 O4) '
_chemical_formula_sum 'C43 H30 F6 N8 O8 S2'
_chemical_formula_weight 964.87
_chemical_name_systematic
; 
 ? 
;
_space_group_IT_number 2
_symmetry_cell_setting triclinic
_symmetry_Int_Tables_number 2
_symmetry_space_group_name_Hall '-P 1'
_symmetry_space_group_name_H-M 'P -1'
_atom_sites_solution_hydrogens geom
_atom_sites_solution_primary direct
_atom_sites_solution_secondary difmap
_audit_creation_method SHELXL-97
_cell_angle_alpha 97.183(4)
_cell_angle_beta 108.818(4)
_cell_angle_gamma 98.030(4)
_cell_formula_units_Z 2
_cell_length_a 11.582(2)
_cell_length_b 12.275(2)
_cell_length_c 16.184(3)
_cell_measurement_reflns_used 401
_cell_measurement_temperature 193(2)
_cell_measurement_theta_max 17.80
_cell_measurement_theta_min 2.36
_cell_volume 2120.7(6)
_computing_cell_refinement 'SMART (BRUKER, V5.625, 2001)'
_computing_data_collection 'ASTRO (BRUKER, V5.007, 1997)'
_computing_data_reduction 'SAINT (BRUKER, V6.22, 2001)'
_computing_molecular_graphics 'SHELXTL (BRUKER, 2000, V6.1)'
_computing_publication_material 'XCIF (Sheldrick and BRUKER, 1997, V5.1)'
_computing_structure_refinement 'SHELXL-97 (Sheldrick, 1997)'
_computing_structure_solution 'SHELXS-97 (Sheldrick, 1990)'
_diffrn_ambient_temperature 193(2)
_diffrn_measured_fraction_theta_full 0.988
_diffrn_measured_fraction_theta_max 0.988
_diffrn_radiation_monochromator graphite
_diffrn_radiation_source 'fine-focus sealed tube'
_diffrn_radiation_type MoK\a
_diffrn_radiation_wavelength 0.71073
_diffrn_reflns_av_R_equivalents 0.1254
_diffrn_reflns_av_sigmaI/netI 0.5276
_diffrn_reflns_limit_h_max 13
_diffrn_reflns_limit_h_min -11
_diffrn_reflns_limit_k_max 14
_diffrn_reflns_limit_k_min -14
_diffrn_reflns_limit_l_max 19
_diffrn_reflns_limit_l_min -19
_diffrn_reflns_number 12395
_diffrn_reflns_theta_full 25.00
_diffrn_reflns_theta_max 25.00
_diffrn_reflns_theta_min 1.35
_exptl_absorpt_coefficient_mu 0.135
_exptl_absorpt_correction_T_max 0.9973
_exptl_absorpt_correction_T_min 0.9866
_exptl_absorpt_correction_type multi-scan
_exptl_absorpt_process_details SADABS
_exptl_crystal_colour colorless
_exptl_crystal_density_diffrn 1.119
_exptl_crystal_density_method 'not measured'
_exptl_crystal_description plate
_exptl_crystal_F_000 756
_exptl_crystal_size_max 0.10
_exptl_crystal_size_mid 0.08
_exptl_crystal_size_min 0.02
_refine_diff_density_max 0.417
_refine_diff_density_min -0.375
_refine_diff_density_rms 0.049
_refine_ls_extinction_method none
_refine_ls_goodness_of_fit_ref 0.559
_refine_ls_hydrogen_treatment constr
_refine_ls_matrix_type full
_refine_ls_number_parameters 601
_refine_ls_number_reflns 7387
_refine_ls_number_restraints 0
_refine_ls_restrained_S_all 0.559
_refine_ls_R_factor_all 0.2391
_refine_ls_R_factor_gt 0.0594
_refine_ls_shift/su_max 0.002
_refine_ls_shift/su_mean 0.000
_refine_ls_structure_factor_coef Fsqd
_refine_ls_weighting_details 'calc w=1/[\s^2^(Fo^2^)+(0.0000P)^2^+0.0000P] where P=(Fo^2^+2Fc^2^)/3'
_refine_ls_weighting_scheme calc
_refine_ls_wR_factor_gt 0.0821
_refine_ls_wR_factor_ref 0.1201
_reflns_number_gt 1633
_reflns_number_total 7387
_reflns_threshold_expression >2sigma(I)
_cod_data_source_file cg8005019sup1.cif
_cod_data_source_block amg3306t
_cod_depositor_comments
;
The following automatic conversions were performed:

'_exptl_absorpt_correction_type' value 'Multi-Scan' changed to
'multi-scan' according to
/home/saulius/struct/CIF-dictionaries/cif_core.dic dictionary named
'cif_core.dic' version 2.4.2 from 2011-04-26.

Automatic conversion script
Id: cif_fix_values 1891 2012-01-12 08:04:46Z andrius 
;
_cod_database_code 4508960

loop_
_symmetry_equiv_pos_as_xyz
'x, y, z'
'-x, -y, -z'

loop_
_atom_site_label
_atom_site_type_symbol
_atom_site_fract_x
_atom_site_fract_y
_atom_site_fract_z
_atom_site_U_iso_or_equiv
_atom_site_adp_type
_atom_site_occupancy
_atom_site_symmetry_multiplicity
_atom_site_calc_flag
_atom_site_refinement_flags
S1A S 0.80614(17) 0.05578(17) 1.28622(12) 0.0363(5) Uani 1 1 d .
F1A F 0.8297(6) -0.0767(7) 0.4806(4) 0.156(3) Uani 1 1 d .
F2A F 0.7095(6) 0.0199(6) 0.4498(4) 0.135(3) Uani 1 1 d .
F3A F 0.8821(9) 0.0843(8) 0.5387(4) 0.313(8) Uani 1 1 d .
O1A O 0.7174(4) -0.2106(4) 1.0056(3) 0.0343(13) Uani 1 1 d .
O2A O 0.9313(4) 0.2659(4) 1.3335(3) 0.0518(16) Uani 1 1 d .
N1A N 0.8180(5) 0.0004(5) 1.1268(3) 0.0292(15) Uani 1 1 d .
N2A N 0.9254(5) 0.1816(5) 1.1990(4) 0.0358(16) Uani 1 1 d .
H2AA H 0.9501 0.1881 1.1548 0.043 Uiso 1 1 calc R
N3A N 0.5625(5) -0.1105(5) 0.9518(3) 0.0314(16) Uani 1 1 d .
N4A N 0.5374(5) -0.0471(5) 0.8137(3) 0.0310(16) Uani 1 1 d .
C1A C 0.8505(6) 0.0826(7) 1.1957(4) 0.034(2) Uani 1 1 d .
C2A C 0.7348(6) -0.0790(5) 1.2275(4) 0.0273(18) Uani 1 1 d .
C3A C 0.7522(6) -0.0922(6) 1.1445(4) 0.0269(19) Uani 1 1 d .
C4A C 0.6990(6) -0.1941(7) 1.0871(4) 0.0300(19) Uani 1 1 d .
C5A C 0.6379(6) -0.2810(6) 1.1122(4) 0.037(2) Uani 1 1 d .
H5A H 0.6061 -0.3497 1.0740 0.044 Uiso 1 1 calc R
C6A C 0.6232(6) -0.2664(6) 1.1955(4) 0.039(2) Uani 1 1 d .
H6A H 0.5818 -0.3252 1.2125 0.047 Uiso 1 1 calc R
C7A C 0.6706(6) -0.1639(6) 1.2522(4) 0.038(2) Uani 1 1 d .
H7A H 0.6590 -0.1528 1.3066 0.045 Uiso 1 1 calc R
C8A C 0.9637(7) 0.2718(7) 1.2689(5) 0.041(2) Uani 1 1 d .
C9A C 1.0456(6) 0.3723(6) 1.2592(4) 0.053(2) Uani 1 1 d .
H9A1 H 1.0651 0.4304 1.3098 0.079 Uiso 1 1 calc R
H9A2 H 1.0029 0.3986 1.2063 0.079 Uiso 1 1 calc R
H9A3 H 1.1209 0.3519 1.2552 0.079 Uiso 1 1 calc R
C10A C 0.6568(6) -0.1557(6) 0.9421(4) 0.0305(19) Uani 1 1 d .
C11A C 0.6954(6) -0.1519(6) 0.8696(4) 0.0302(19) Uani 1 1 d .
H11A H 0.7593 -0.1871 0.8640 0.036 Uiso 1 1 calc R
C12A C 0.6350(6) -0.0935(6) 0.8056(4) 0.0283(19) Uani 1 1 d .
C13A C 0.5086(6) -0.0603(6) 0.8849(4) 0.034(2) Uani 1 1 d .
H13A H 0.4409 -0.0301 0.8890 0.041 Uiso 1 1 calc R
C14A C 0.6736(7) -0.0728(6) 0.7308(4) 0.033(2) Uani 1 1 d .
C15A C 0.6097(7) -0.0171(7) 0.6701(5) 0.055(3) Uani 1 1 d .
H15A H 0.5375 0.0039 0.6745 0.066 Uiso 1 1 calc R
C16A C 0.6489(8) 0.0098(8) 0.6007(5) 0.074(3) Uani 1 1 d .
H16A H 0.6047 0.0505 0.5610 0.089 Uiso 1 1 calc R
C17A C 0.7535(8) -0.0242(7) 0.5912(5) 0.045(2) Uani 1 1 d .
C18A C 0.8170(7) -0.0802(7) 0.6509(5) 0.055(3) Uani 1 1 d .
H18A H 0.8881 -0.1027 0.6455 0.066 Uiso 1 1 calc R
C19A C 0.7791(7) -0.1054(6) 0.7204(5) 0.051(2) Uani 1 1 d .
H19A H 0.8249 -0.1447 0.7606 0.061 Uiso 1 1 calc R
C20A C 0.8010(11) 0.0117(11) 0.5220(6) 0.083(3) Uani 1 1 d .
S1B S 0.13906(17) 0.45151(17) 1.08460(11) 0.0353(5) Uani 1 1 d .
F1 F 0.5201(6) 0.7977(4) 0.4048(3) 0.115(2) Uani 1 1 d .
F2 F 0.5983(5) 0.6515(5) 0.3959(3) 0.101(2) Uani 1 1 d .
F3 F 0.4072(5) 0.6392(5) 0.3426(3) 0.105(2) Uani 1 1 d .
O1B O 0.2616(4) 0.6704(4) 0.8764(3) 0.0348(13) Uani 1 1 d .
O2B O 0.0179(4) 0.2392(4) 1.0518(3) 0.0425(15) Uani 1 1 d .
N1B N 0.1524(5) 0.4728(5) 0.9298(3) 0.0297(15) Uani 1 1 d .
N2B N 0.0459(5) 0.2977(5) 0.9313(3) 0.0335(16) Uani 1 1 d .
H2BA H 0.0297 0.2798 0.8750 0.040 Uiso 1 1 calc R
N3B N 0.4334(5) 0.5859(4) 0.9051(3) 0.0301(15) Uani 1 1 d .
N4B N 0.5347(5) 0.5714(5) 0.7962(4) 0.0380(17) Uani 1 1 d .
C1B C 0.1127(6) 0.4054(7) 0.9727(4) 0.0314(19) Uani 1 1 d .
C2B C 0.2126(6) 0.5788(6) 1.0731(5) 0.032(2) Uani 1 1 d .
C3B C 0.2113(6) 0.5751(7) 0.9856(5) 0.031(2) Uani 1 1 d .
C4B C 0.2688(6) 0.6680(7) 0.9643(5) 0.034(2) Uani 1 1 d .
C5B C 0.3240(6) 0.7644(6) 1.0275(5) 0.039(2) Uani 1 1 d .
H5B H 0.3617 0.8271 1.0124 0.047 Uiso 1 1 calc R
C6B C 0.3231(6) 0.7674(6) 1.1137(5) 0.044(2) Uani 1 1 d .
H6B H 0.3607 0.8322 1.1558 0.052 Uiso 1 1 calc R
C7B C 0.2670(6) 0.6753(6) 1.1372(5) 0.038(2) Uani 1 1 d .
H7B H 0.2657 0.6777 1.1946 0.045 Uiso 1 1 calc R
C8B C 0.0046(6) 0.2190(7) 0.9723(5) 0.038(2) Uani 1 1 d .
C9B C -0.0584(6) 0.1053(5) 0.9150(4) 0.048(2) Uani 1 1 d .
H9B1 H 0.0024 0.0587 0.9177 0.072 Uiso 1 1 calc R
H9B2 H -0.0970 0.1139 0.8547 0.072 Uiso 1 1 calc R
H9B3 H -0.1203 0.0711 0.9363 0.072 Uiso 1 1 calc R
C10B C 0.3566(6) 0.6355(6) 0.8515(4) 0.0299(19) Uani 1 1 d .
C11B C 0.3571(6) 0.6566(6) 0.7699(4) 0.033(2) Uani 1 1 d .
H11B H 0.2995 0.6931 0.7353 0.040 Uiso 1 1 calc R
C12B C 0.4491(6) 0.6200(6) 0.7428(4) 0.0279(19) Uani 1 1 d .
C13B C 0.5209(6) 0.5578(6) 0.8724(4) 0.037(2) Uani 1 1 d .
H13B H 0.5798 0.5240 0.9087 0.045 Uiso 1 1 calc R
C14B C 0.4651(7) 0.6394(6) 0.6584(4) 0.035(2) Uani 1 1 d .
C15B C 0.3718(7) 0.6707(6) 0.5922(5) 0.050(2) Uani 1 1 d .
H15B H 0.2998 0.6838 0.6023 0.059 Uiso 1 1 calc R
C16B C 0.3845(7) 0.6827(7) 0.5120(5) 0.060(3) Uani 1 1 d .
H16B H 0.3192 0.6991 0.4671 0.072 Uiso 1 1 calc R
C17B C 0.4944(8) 0.6705(6) 0.4980(5) 0.041(2) Uani 1 1 d .
C18B C 0.5865(7) 0.6410(6) 0.5624(5) 0.048(2) Uani 1 1 d .
H18B H 0.6598 0.6309 0.5530 0.058 Uiso 1 1 calc R
C19B C 0.5719(7) 0.6258(6) 0.6420(4) 0.042(2) Uani 1 1 d .
H19B H 0.6361 0.6059 0.6856 0.050 Uiso 1 1 calc R
C20B C 0.5087(10) 0.6911(11) 0.4138(6) 0.083(3) Uani 1 1 d .
O1 O 0.8737(5) 0.5719(5) 0.4658(3) 0.0729(19) Uani 1 1 d .
H1A H 0.9019 0.5255 0.4948 0.109 Uiso 1 1 calc R
O2 O 1.0493(5) 0.5809(5) 0.4365(3) 0.0624(19) Uani 1 1 d .
O3 O 0.8549(5) 0.5713(4) 0.2405(3) 0.0479(15) Uani 1 1 d .
H3 H 0.8460 0.5650 0.1877 0.072 Uiso 1 1 calc R
O4 O 0.9694(5) 0.7392(4) 0.2512(3) 0.0550(17) Uani 1 1 d .
C1 C 0.9502(8) 0.6098(8) 0.4280(5) 0.052(3) Uani 1 1 d .
C2 C 0.9058(7) 0.6972(6) 0.3727(4) 0.049(2) Uani 1 1 d .
H2A H 0.8197 0.6984 0.3659 0.059 Uiso 1 1 calc R
H2B H 0.9547 0.7704 0.4034 0.059 Uiso 1 1 calc R
C3 C 0.9171(7) 0.6730(7) 0.2823(5) 0.042(2) Uani 1 1 d .

loop_
_atom_site_aniso_label
_atom_site_aniso_U_11
_atom_site_aniso_U_22
_atom_site_aniso_U_33
_atom_site_aniso_U_23
_atom_site_aniso_U_13
_atom_site_aniso_U_12
S1A 0.0406(14) 0.0401(15) 0.0319(11) 0.0109(10) 0.0161(10) 0.0070(11)
F1A 0.205(8) 0.247(9) 0.109(5) 0.088(6) 0.121(5) 0.131(7)
F2A 0.164(6) 0.205(8) 0.103(5) 0.093(5) 0.094(5) 0.079(6)
F3A 0.366(13) 0.362(12) 0.094(5) -0.090(6) 0.139(7) -0.333(11)
O1A 0.042(3) 0.043(4) 0.025(3) 0.014(3) 0.012(2) 0.021(3)
O2A 0.066(4) 0.053(4) 0.040(3) 0.005(3) 0.029(3) 0.003(3)
N1A 0.034(4) 0.028(4) 0.031(4) 0.012(3) 0.015(3) 0.010(3)
N2A 0.038(5) 0.038(5) 0.042(4) 0.019(4) 0.023(3) 0.010(4)
N3A 0.028(4) 0.032(4) 0.033(4) 0.010(3) 0.008(3) 0.007(3)
N4A 0.028(4) 0.032(4) 0.032(4) 0.007(3) 0.007(3) 0.009(3)
C1A 0.029(5) 0.046(6) 0.029(5) 0.012(4) 0.008(4) 0.011(4)
C2A 0.033(5) 0.021(5) 0.033(4) 0.013(4) 0.014(4) 0.008(4)
C3A 0.029(5) 0.031(5) 0.026(4) 0.013(4) 0.011(4) 0.011(4)
C4A 0.031(5) 0.044(6) 0.021(4) 0.015(4) 0.012(4) 0.010(4)
C5A 0.033(5) 0.044(6) 0.031(5) 0.009(4) 0.007(4) 0.007(4)
C6A 0.035(5) 0.048(6) 0.038(5) 0.019(4) 0.015(4) 0.005(4)
C7A 0.046(6) 0.040(6) 0.029(5) 0.007(4) 0.016(4) 0.009(5)
C8A 0.033(6) 0.041(6) 0.044(5) -0.003(5) 0.010(4) 0.012(5)
C9A 0.053(6) 0.048(6) 0.057(6) 0.000(5) 0.030(5) -0.006(5)
C10A 0.028(5) 0.023(5) 0.032(5) 0.004(4) 0.001(4) -0.001(4)
C11A 0.030(5) 0.036(5) 0.028(4) 0.004(4) 0.016(4) 0.008(4)
C12A 0.029(5) 0.032(5) 0.022(4) 0.004(4) 0.007(4) 0.003(4)
C13A 0.029(5) 0.044(6) 0.037(5) 0.014(4) 0.014(4) 0.015(4)
C14A 0.036(5) 0.037(6) 0.025(4) 0.008(4) 0.011(4) 0.007(4)
C15A 0.054(6) 0.086(8) 0.052(5) 0.044(5) 0.031(5) 0.045(5)
C16A 0.076(8) 0.123(10) 0.046(6) 0.046(6) 0.030(5) 0.048(7)
C17A 0.057(7) 0.059(7) 0.031(5) 0.013(4) 0.027(5) 0.010(5)
C18A 0.035(6) 0.094(8) 0.042(5) 0.019(5) 0.016(4) 0.018(5)
C19A 0.054(7) 0.065(7) 0.046(5) 0.030(5) 0.022(5) 0.025(5)
C20A 0.091(7) 0.131(9) 0.034(4) 0.023(5) 0.032(4) 0.010(6)
S1B 0.0341(14) 0.0424(15) 0.0337(12) 0.0131(10) 0.0149(9) 0.0079(11)
F1 0.229(7) 0.059(4) 0.122(5) 0.051(4) 0.128(5) 0.042(4)
F2 0.123(5) 0.148(6) 0.087(4) 0.059(4) 0.079(4) 0.065(4)
F3 0.125(5) 0.148(6) 0.053(3) 0.032(4) 0.038(3) 0.035(4)
O1B 0.033(3) 0.044(4) 0.036(3) 0.017(3) 0.018(3) 0.014(3)
O2B 0.039(4) 0.046(4) 0.051(3) 0.015(3) 0.025(3) 0.008(3)
N1B 0.029(4) 0.031(4) 0.033(4) 0.016(3) 0.012(3) 0.007(3)
N2B 0.029(4) 0.039(5) 0.034(4) 0.005(3) 0.012(3) 0.009(3)
N3B 0.027(4) 0.025(4) 0.040(4) 0.011(3) 0.012(3) 0.007(3)
N4B 0.038(4) 0.043(5) 0.035(4) 0.014(3) 0.011(3) 0.013(3)
C1B 0.031(5) 0.032(6) 0.032(5) 0.005(4) 0.011(4) 0.010(4)
C2B 0.034(5) 0.035(5) 0.035(5) 0.010(4) 0.018(4) 0.010(4)
C3B 0.022(5) 0.038(6) 0.038(5) 0.010(4) 0.015(4) 0.008(4)
C4B 0.025(5) 0.045(6) 0.035(5) 0.013(5) 0.012(4) 0.007(4)
C5B 0.036(6) 0.036(6) 0.052(5) 0.011(5) 0.021(4) 0.009(4)
C6B 0.033(6) 0.041(6) 0.052(6) 0.006(5) 0.010(4) 0.006(4)
C7B 0.032(5) 0.045(6) 0.037(5) 0.008(5) 0.012(4) 0.011(4)
C8B 0.031(5) 0.041(6) 0.053(6) 0.019(5) 0.022(5) 0.014(4)
C9B 0.038(6) 0.031(6) 0.068(6) -0.003(5) 0.014(4) 0.005(4)
C10B 0.029(5) 0.031(5) 0.030(5) 0.010(4) 0.011(4) 0.001(4)
C11B 0.033(5) 0.033(5) 0.034(5) 0.016(4) 0.007(4) 0.011(4)
C12B 0.030(5) 0.024(5) 0.029(4) 0.009(4) 0.011(4) -0.001(4)
C13B 0.033(5) 0.046(6) 0.032(5) 0.017(4) 0.007(4) 0.007(4)
C14B 0.039(6) 0.032(5) 0.035(5) 0.012(4) 0.016(4) 0.002(4)
C15B 0.042(6) 0.077(7) 0.045(5) 0.032(5) 0.021(4) 0.026(5)
C16B 0.055(7) 0.090(8) 0.043(5) 0.030(5) 0.015(5) 0.026(6)
C17B 0.060(7) 0.035(6) 0.039(5) 0.013(4) 0.026(5) 0.017(5)
C18B 0.047(6) 0.052(6) 0.049(5) 0.004(5) 0.026(5) 0.004(5)
C19B 0.040(6) 0.051(6) 0.044(5) 0.016(4) 0.021(4) 0.017(5)
C20B 0.091(7) 0.131(9) 0.034(4) 0.023(5) 0.032(4) 0.010(6)
O1 0.057(5) 0.105(6) 0.069(4) 0.044(4) 0.023(3) 0.030(4)
O2 0.057(5) 0.089(5) 0.055(4) 0.024(3) 0.027(3) 0.029(4)
O3 0.057(4) 0.042(4) 0.035(3) 0.000(3) 0.010(3) -0.003(3)
O4 0.063(4) 0.047(4) 0.047(4) 0.006(3) 0.017(3) -0.006(3)
C1 0.054(7) 0.068(8) 0.029(5) 0.013(5) 0.010(5) 0.004(6)
C2 0.062(6) 0.045(6) 0.045(5) 0.017(5) 0.019(4) 0.014(5)
C3 0.046(6) 0.039(6) 0.041(6) 0.013(5) 0.010(5) 0.016(5)

loop_
_atom_type_symbol
_atom_type_description
_atom_type_scat_dispersion_real
_atom_type_scat_dispersion_imag
_atom_type_scat_source
C C 0.0033 0.0016 'International Tables Vol C Tables 4.2.6.8 and 6.1.1.4'
H H 0.0000 0.0000 'International Tables Vol C Tables 4.2.6.8 and 6.1.1.4'
N N 0.0061 0.0033 'International Tables Vol C Tables 4.2.6.8 and 6.1.1.4'
O O 0.0106 0.0060 'International Tables Vol C Tables 4.2.6.8 and 6.1.1.4'
F F 0.0171 0.0103 'International Tables Vol C Tables 4.2.6.8 and 6.1.1.4'
S S 0.1246 0.1234 'International Tables Vol C Tables 4.2.6.8 and 6.1.1.4'

loop_
_geom_angle_atom_site_label_1
_geom_angle_atom_site_label_2
_geom_angle_atom_site_label_3
_geom_angle
C2A S1A C1A 88.5(4)
C10A O1A C4A 117.8(5)
C1A N1A C3A 108.6(6)
C1A N2A C8A 124.4(6)
C13A N3A C10A 113.5(6)
C13A N4A C12A 116.0(6)
N1A C1A N2A 120.9(7)
N1A C1A S1A 117.3(6)
N2A C1A S1A 121.5(6)
C7A C2A C3A 121.8(6)
C7A C2A S1A 129.0(6)
C3A C2A S1A 109.2(5)
C4A C3A N1A 125.9(6)
C4A C3A C2A 117.7(6)
N1A C3A C2A 116.4(6)
C5A C4A C3A 121.0(6)
C5A C4A O1A 119.8(7)
C3A C4A O1A 119.0(6)
C4A C5A C6A 120.2(7)
C7A C6A C5A 119.7(7)
C2A C7A C6A 119.6(6)
O2A C8A N2A 120.0(7)
O2A C8A C9A 124.2(7)
N2A C8A C9A 115.8(7)
N3A C10A O1A 118.6(6)
N3A C10A C11A 123.7(7)
O1A C10A C11A 117.6(7)
C10A C11A C12A 117.6(6)
N4A C12A C11A 119.7(6)
N4A C12A C14A 116.6(6)
C11A C12A C14A 123.6(7)
N4A C13A N3A 129.5(7)
C15A C14A C19A 117.3(7)
C15A C14A C12A 120.6(7)
C19A C14A C12A 122.1(7)
C14A C15A C16A 121.8(7)
C17A C16A C15A 120.0(8)
C18A C17A C16A 118.6(8)
C18A C17A C20A 121.1(9)
C16A C17A C20A 120.1(9)
C17A C18A C19A 121.5(8)
C18A C19A C14A 120.9(7)
F3A C20A F2A 110.5(12)
F3A C20A F1A 107.2(11)
F2A C20A F1A 93.1(8)
F3A C20A C17A 121.5(10)
F2A C20A C17A 111.8(9)
F1A C20A C17A 108.8(10)
C2B S1B C1B 87.2(4)
C10B O1B C4B 116.8(5)
C1B N1B C3B 109.8(6)
C8B N2B C1B 125.5(6)
C10B N3B C13B 111.5(6)
C13B N4B C12B 115.7(6)
N1B C1B N2B 121.5(6)
N1B C1B S1B 118.5(6)
N2B C1B S1B 120.0(6)
C7B C2B C3B 121.3(7)
C7B C2B S1B 128.2(6)
C3B C2B S1B 110.5(6)
C4B C3B N1B 127.1(7)
C4B C3B C2B 118.9(7)
N1B C3B C2B 114.0(7)
C3B C4B C5B 120.4(7)
C3B C4B O1B 120.5(7)
C5B C4B O1B 118.7(7)
C4B C5B C6B 120.0(7)
C7B C6B C5B 120.9(7)
C6B C7B C2B 118.5(7)
O2B C8B N2B 121.7(7)
O2B C8B C9B 122.1(7)
N2B C8B C9B 116.2(7)
N3B C10B C11B 126.9(7)
N3B C10B O1B 118.3(6)
C11B C10B O1B 114.7(7)
C10B C11B C12B 115.6(7)
N4B C12B C11B 120.8(6)
N4B C12B C14B 116.6(7)
C11B C12B C14B 122.4(7)
N4B C13B N3B 129.3(7)
C19B C14B C15B 117.5(7)
C19B C14B C12B 121.3(7)
C15B C14B C12B 121.2(7)
C16B C15B C14B 120.9(7)
C15B C16B C17B 120.2(7)
C18B C17B C16B 119.3(8)
C18B C17B C20B 121.5(8)
C16B C17B C20B 119.1(8)
C17B C18B C19B 120.2(7)
C14B C19B C18B 121.8(7)
F2 C20B F1 108.1(9)
F2 C20B F3 102.4(9)
F1 C20B F3 103.5(8)
F2 C20B C17B 115.2(9)
F1 C20B C17B 114.5(9)
F3 C20B C17B 111.8(9)
O2 C1 O1 124.3(9)
O2 C1 C2 122.4(8)
O1 C1 C2 113.3(8)
C3 C2 C1 111.5(6)
O4 C3 O3 125.2(8)
O4 C3 C2 124.4(8)
O3 C3 C2 110.3(7)

loop_
_geom_bond_atom_site_label_1
_geom_bond_atom_site_label_2
_geom_bond_distance
S1A C2A 1.744(7)
S1A C1A 1.754(7)
F1A C20A 1.341(12)
F2A C20A 1.327(10)
F3A C20A 1.136(11)
O1A C10A 1.357(7)
O1A C4A 1.397(7)
O2A C8A 1.228(8)
N1A C1A 1.321(7)
N1A C3A 1.390(8)
N2A C1A 1.375(8)
N2A C8A 1.388(8)
N3A C13A 1.334(7)
N3A C10A 1.336(7)
N4A C13A 1.321(7)
N4A C12A 1.370(7)
C2A C7A 1.370(8)
C2A C3A 1.415(8)
C3A C4A 1.391(9)
C4A C5A 1.374(9)
C5A C6A 1.405(8)
C6A C7A 1.385(8)
C8A C9A 1.504(9)
C10A C11A 1.388(8)
C11A C12A 1.391(8)
C12A C14A 1.457(8)
C14A C15A 1.349(8)
C14A C19A 1.391(8)
C15A C16A 1.399(9)
C16A C17A 1.382(9)
C17A C18A 1.340(9)
C17A C20A 1.486(11)
C18A C19A 1.386(9)
S1B C2B 1.733(7)
S1B C1B 1.742(6)
F1 C20B 1.328(11)
F2 C20B 1.302(10)
F3 C20B 1.360(10)
O1B C10B 1.389(7)
O1B C4B 1.402(7)
O2B C8B 1.234(7)
N1B C1B 1.273(8)
N1B C3B 1.393(8)
N2B C8B 1.356(8)
N2B C1B 1.398(8)
N3B C10B 1.305(7)
N3B C13B 1.351(7)
N4B C13B 1.323(7)
N4B C12B 1.351(7)
C2B C7B 1.393(8)
C2B C3B 1.406(8)
C3B C4B 1.377(9)
C4B C5B 1.385(8)
C5B C6B 1.395(8)
C6B C7B 1.381(9)
C8B C9B 1.516(9)
C10B C11B 1.379(8)
C11B C12B 1.383(8)
C12B C14B 1.480(8)
C14B C19B 1.373(8)
C14B C15B 1.392(8)
C15B C16B 1.375(9)
C16B C17B 1.387(9)
C17B C18B 1.357(9)
C17B C20B 1.472(10)
C18B C19B 1.385(8)
O1 C1 1.296(8)
O2 C1 1.219(8)
O3 C3 1.326(8)
O4 C3 1.200(8)
C1 C2 1.521(10)
C2 C3 1.507(9)

loop_
_geom_hbond_atom_site_label_D
_geom_hbond_atom_site_label_H
_geom_hbond_atom_site_label_A
_geom_hbond_distance_DH
_geom_hbond_distance_HA
_geom_hbond_distance_DA
_geom_hbond_angle_DHA
_geom_hbond_site_symmetry_A
O1 H1A O2 0.82 1.85 2.668(8) 174.0 2_766
O3 H3 N1B 0.82 1.91 2.713(7) 167.8 2_666

loop_
_geom_torsion_atom_site_label_1
_geom_torsion_atom_site_label_2
_geom_torsion_atom_site_label_3
_geom_torsion_atom_site_label_4
_geom_torsion
C3A N1A C1A N2A 174.7(6)
C3A N1A C1A S1A 0.3(8)
C8A N2A C1A N1A -179.9(6)
C8A N2A C1A S1A -5.8(10)
C2A S1A C1A N1A -0.6(6)
C2A S1A C1A N2A -175.0(6)
C1A S1A C2A C7A -179.5(7)
C1A S1A C2A C3A 0.7(5)
C1A N1A C3A C4A 177.8(7)
C1A N1A C3A C2A 0.2(8)
C7A C2A C3A C4A 1.7(10)
S1A C2A C3A C4A -178.5(5)
C7A C2A C3A N1A 179.5(7)
S1A C2A C3A N1A -0.7(8)
N1A C3A C4A C5A 178.7(7)
C2A C3A C4A C5A -3.7(10)
N1A C3A C4A O1A 4.1(10)
C2A C3A C4A O1A -178.4(5)
C10A O1A C4A C5A 113.0(7)
C10A O1A C4A C3A -72.3(8)
C3A C4A C5A C6A 2.9(11)
O1A C4A C5A C6A 177.5(5)
C4A C5A C6A C7A 0.0(10)
C3A C2A C7A C6A 1.2(11)
S1A C2A C7A C6A -178.6(5)
C5A C6A C7A C2A -2.0(10)
C1A N2A C8A O2A 0.6(11)
C1A N2A C8A C9A 180.0(7)
C13A N3A C10A O1A -179.0(6)
C13A N3A C10A C11A -0.4(10)
C4A O1A C10A N3A -15.3(9)
C4A O1A C10A C11A 165.9(6)
N3A C10A C11A C12A 2.7(11)
O1A C10A C11A C12A -178.6(6)
C13A N4A C12A C11A 1.1(10)
C13A N4A C12A C14A -175.7(6)
C10A C11A C12A N4A -3.1(10)
C10A C11A C12A C14A 173.5(6)
C12A N4A C13A N3A 1.6(11)
C10A N3A C13A N4A -2.0(11)
N4A C12A C14A C15A -4.4(11)
C11A C12A C14A C15A 178.9(7)
N4A C12A C14A C19A 173.3(7)
C11A C12A C14A C19A -3.4(12)
C19A C14A C15A C16A -1.7(13)
C12A C14A C15A C16A 176.1(7)
C14A C15A C16A C17A 2.3(14)
C15A C16A C17A C18A -1.7(14)
C15A C16A C17A C20A -175.2(9)
C16A C17A C18A C19A 0.8(14)
C20A C17A C18A C19A 174.2(9)
C17A C18A C19A C14A -0.3(13)
C15A C14A C19A C18A 0.8(12)
C12A C14A C19A C18A -177.0(7)
C18A C17A C20A F3A -73.9(19)
C16A C17A C20A F3A 99.4(16)
C18A C17A C20A F2A 152.6(10)
C16A C17A C20A F2A -34.1(15)
C18A C17A C20A F1A 51.1(13)
C16A C17A C20A F1A -135.5(10)
C3B N1B C1B N2B 177.7(6)
C3B N1B C1B S1B -0.3(8)
C8B N2B C1B N1B 177.2(7)
C8B N2B C1B S1B -4.9(10)
C2B S1B C1B N1B 0.3(6)
C2B S1B C1B N2B -177.7(6)
C1B S1B C2B C7B 179.4(7)
C1B S1B C2B C3B -0.2(6)
C1B N1B C3B C4B 178.2(8)
C1B N1B C3B C2B 0.1(8)
C7B C2B C3B C4B 2.2(11)
S1B C2B C3B C4B -178.1(6)
C7B C2B C3B N1B -179.5(6)
S1B C2B C3B N1B 0.2(8)
N1B C3B C4B C5B -179.8(7)
C2B C3B C4B C5B -1.8(11)
N1B C3B C4B O1B 6.6(12)
C2B C3B C4B O1B -175.3(6)
C10B O1B C4B C3B -92.3(8)
C10B O1B C4B C5B 94.1(8)
C3B C4B C5B C6B 0.9(11)
O1B C4B C5B C6B 174.5(6)
C4B C5B C6B C7B -0.3(11)
C5B C6B C7B C2B 0.7(11)
C3B C2B C7B C6B -1.7(10)
S1B C2B C7B C6B 178.8(6)
C1B N2B C8B O2B 3.9(11)
C1B N2B C8B C9B -176.0(6)
C13B N3B C10B C11B 1.6(11)
C13B N3B C10B O1B -179.5(6)
C4B O1B C10B N3B 11.3(9)
C4B O1B C10B C11B -169.7(6)
N3B C10B C11B C12B 0.5(11)
O1B C10B C11B C12B -178.4(6)
C13B N4B C12B C11B 2.7(10)
C13B N4B C12B C14B 178.1(6)
C10B C11B C12B N4B -2.8(10)
C10B C11B C12B C14B -177.9(6)
C12B N4B C13B N3B -0.3(11)
C10B N3B C13B N4B -1.8(11)
N4B C12B C14B C19B -10.4(10)
C11B C12B C14B C19B 164.9(7)
N4B C12B C14B C15B 168.9(7)
C11B C12B C14B C15B -15.8(11)
C19B C14B C15B C16B 2.8(12)
C12B C14B C15B C16B -176.4(7)
C14B C15B C16B C17B -4.1(13)
C15B C16B C17B C18B 3.3(13)
C15B C16B C17B C20B -176.0(9)
C16B C17B C18B C19B -1.5(13)
C20B C17B C18B C19B 177.8(9)
C15B C14B C19B C18B -0.9(12)
C12B C14B C19B C18B 178.3(7)
C17B C18B C19B C14B 0.3(12)
C18B C17B C20B F2 17.3(15)
C16B C17B C20B F2 -163.4(9)
C18B C17B C20B F1 -108.9(11)
C16B C17B C20B F1 70.4(12)
C18B C17B C20B F3 133.7(9)
C16B C17B C20B F3 -47.0(14)
O2 C1 C2 C3 49.0(11)
O1 C1 C2 C3 -132.3(7)
C1 C2 C3 O4 -127.3(9)
C1 C2 C3 O3 56.5(9)
